data_4307172
loop_
_publ_author_name
'A. K. Ghosh'
'D. Ghoshal'
'E. Zangrando'
'J. Ribas'
'N. Ray Chaudhuri'

_publ_section_title
;
Syntheses, Crystal Structures, and Magnetic Properties of Metal-Organic
Hybrid Materials of Cu(II): Effect of a Long Chain Dicarboxylate
Backbone, and Counteranion in Their Structural Diversity
;
_journal_name_full 'Inorganic Chemistry'
_journal_page_first 3057
_journal_page_last 3071
_journal_paper_doi 10.1021/ic061720v
_journal_volume 46
_journal_year 2007
_chemical_formula_moiety 'C30 H32 Cu2 N4 O10, 2(H3 B O3), 4(H2 O)'
_chemical_formula_sum 'C30 H46 B2 Cu2 N4 O20'
_chemical_formula_weight 931.41
_chemical_name_systematic
;
 bis[mu2-glutarato,O,O'-aquo-(2,2'bipyridine)-copper(II)] 
 bis(orthoboric acid) tetrahydrated
;
_space_group_IT_number 2
_symmetry_cell_setting triclinic
_symmetry_space_group_name_Hall '-P 1'
_symmetry_space_group_name_H-M 'P -1'
_atom_sites_solution_hydrogens geom
_atom_sites_solution_primary direct
_atom_sites_solution_secondary difmap
_audit_creation_method SHELXL-97
_cell_angle_alpha 101.13(2)
_cell_angle_beta 94.29(2)
_cell_angle_gamma 111.49(2)
_cell_formula_units_Z 1
_cell_length_a 8.748(2)
_cell_length_b 10.528(2)
_cell_length_c 12.232(3)
_cell_measurement_temperature 293(2)
_cell_volume 1015.4(4)
_computing_cell_refinement 'Denzo and Scalepack (Otwinowski & Minor 1997)'
_computing_data_collection 'Nonius Xpress'
_computing_molecular_graphics 'Ortep3/windows (Farrugia,1997)'
_computing_publication_material 'Wingx 1.70.00 (Farrugia, 1999)'
_computing_structure_refinement 'SHELX97 (Sheldrick, 1998)'
_computing_structure_solution 'SHELX97 (Sheldrick, 1998)'
_diffrn_ambient_temperature 293(2)
_diffrn_measured_fraction_theta_full 0.907
_diffrn_measured_fraction_theta_max 0.907
_diffrn_measurement_device_type 'image plate dip1030'
_diffrn_measurement_method 'laser scanner'
_diffrn_radiation_monochromator graphite
_diffrn_radiation_source 'fine-focus sealed tube'
_diffrn_radiation_type Mok\a
_diffrn_radiation_wavelength 0.71073
_diffrn_reflns_av_R_equivalents 0.0310
_diffrn_reflns_av_sigmaI/netI 0.0363
_diffrn_reflns_limit_h_max 12
_diffrn_reflns_limit_h_min -12
_diffrn_reflns_limit_k_max 14
_diffrn_reflns_limit_k_min -14
_diffrn_reflns_limit_l_max 17
_diffrn_reflns_limit_l_min -16
_diffrn_reflns_number 12195
_diffrn_reflns_theta_full 29.65
_diffrn_reflns_theta_max 29.65
_diffrn_reflns_theta_min 2.14
_exptl_absorpt_coefficient_mu 1.130
_exptl_absorpt_correction_T_max 0.7738
_exptl_absorpt_correction_T_min 0.6771
_exptl_absorpt_correction_type refdelf
_exptl_absorpt_process_details
;
Parkin S,Moezzi B & Hope H, (1995) J. Appl. Cryst. 28, 53-56
Cubic fit to sin(theta)/lambda - 24 parameters
;
_exptl_crystal_colour blue
_exptl_crystal_density_diffrn 1.523
_exptl_crystal_density_method 'not measured'
_exptl_crystal_description block
_exptl_crystal_F_000 482
_exptl_crystal_size_max 0.35
_exptl_crystal_size_mid 0.35
_exptl_crystal_size_min 0.30
_refine_diff_density_max 0.342
_refine_diff_density_min -0.268
_refine_diff_density_rms 0.063
_refine_ls_extinction_method none
_refine_ls_goodness_of_fit_ref 1.002
_refine_ls_hydrogen_treatment mixed
_refine_ls_matrix_type full
_refine_ls_number_parameters 289
_refine_ls_number_reflns 5207
_refine_ls_number_restraints 13
_refine_ls_restrained_S_all 1.007
_refine_ls_R_factor_all 0.0462
_refine_ls_R_factor_gt 0.0381
_refine_ls_shift/su_max 0.001
_refine_ls_shift/su_mean 0.000
_refine_ls_structure_factor_coef Fsqd
_refine_ls_weighting_details 'calc w=1/[\s^2^(Fo^2^)+(0.0706P)^2^] where P=(Fo^2^+2Fc^2^)/3'
_refine_ls_weighting_scheme calc
_refine_ls_wR_factor_gt 0.1066
_refine_ls_wR_factor_ref 0.1111
_reflns_number_gt 4182
_reflns_number_total 5207
_reflns_threshold_expression >2sigma(I)
_cod_data_source_file ic061720vsi20060911_023753_1.cif
_cod_data_source_block ind438complex1
_cod_database_code 4307172

loop_
_symmetry_equiv_pos_as_xyz
'x, y, z'
'-x, -y, -z'

loop_
_atom_site_label
_atom_site_type_symbol
_atom_site_fract_x
_atom_site_fract_y
_atom_site_fract_z
_atom_site_U_iso_or_equiv
_atom_site_adp_type
_atom_site_occupancy
_atom_site_symmetry_multiplicity
_atom_site_calc_flag
_atom_site_refinement_flags
_atom_site_disorder_assembly
_atom_site_disorder_group
Cu Cu 0.62484(3) 0.86708(2) 0.235831(18) 0.04814(9) Uani 1 1 d D . .
O1W O 0.8604(2) 1.02811(16) 0.17936(14) 0.0654(4) Uani 1 1 d D . .
H11 H 0.928(3) 0.984(3) 0.162(3) 0.098 Uiso 1 1 d D . .
H12 H 0.864(4) 1.066(3) 0.124(2) 0.098 Uiso 1 1 d D . .
N1 N 0.5158(2) 1.00248(17) 0.22872(14) 0.0516(3) Uani 1 1 d . . .
N2 N 0.6987(2) 0.98014(16) 0.39621(13) 0.0481(3) Uani 1 1 d . . .
C1 C 0.4225(3) 1.0042(2) 0.13717(19) 0.0632(5) Uani 1 1 d . . .
H1 H 0.3911 0.9299 0.0737 0.076 Uiso 1 1 calc R . .
C2 C 0.3723(3) 1.1137(3) 0.1352(2) 0.0727(6) Uani 1 1 d . . .
H2 H 0.3064 1.1128 0.0715 0.087 Uiso 1 1 calc R . .
C3 C 0.4203(3) 1.2234(3) 0.2278(2) 0.0697(6) Uani 1 1 d . . .
H3 H 0.3892 1.2989 0.2270 0.084 Uiso 1 1 calc R . .
C4 C 0.5151(3) 1.2219(2) 0.3225(2) 0.0650(5) Uani 1 1 d . . .
H4 H 0.5480 1.2956 0.3864 0.078 Uiso 1 1 calc R . .
C5 C 0.5605(2) 1.1089(2) 0.32082(17) 0.0520(4) Uani 1 1 d . . .
C6 C 0.6569(2) 1.09270(19) 0.41853(16) 0.0499(4) Uani 1 1 d . . .
C7 C 0.6981(3) 1.1810(2) 0.52554(18) 0.0602(5) Uani 1 1 d . . .
H7 H 0.6699 1.2590 0.5393 0.072 Uiso 1 1 calc R . .
C8 C 0.7814(3) 1.1519(2) 0.61097(18) 0.0629(5) Uani 1 1 d . . .
H8 H 0.8091 1.2095 0.6834 0.075 Uiso 1 1 calc R . .
C9 C 0.8237(3) 1.0359(2) 0.58825(18) 0.0603(5) Uani 1 1 d . . .
H9 H 0.8801 1.0147 0.6450 0.072 Uiso 1 1 calc R . .
C10 C 0.7804(3) 0.9526(2) 0.47996(16) 0.0543(4) Uani 1 1 d . . .
H10 H 0.8088 0.8748 0.4644 0.065 Uiso 1 1 calc R . .
O1 O 0.74284(18) 0.74456(14) 0.25460(11) 0.0534(3) Uani 1 1 d . . .
O2 O 0.9308(2) 0.79973(17) 0.14096(15) 0.0691(4) Uani 1 1 d . . .
O3 O 0.49989(18) 0.73702(14) 0.09162(11) 0.0544(3) Uani 1 1 d . . .
O4 O 0.34997(19) 0.63846(15) 0.21318(12) 0.0612(4) Uani 1 1 d . . .
C11 C 0.8455(2) 0.7180(2) 0.19394(16) 0.0512(4) Uani 1 1 d . . .
C12 C 0.8562(3) 0.5767(2) 0.18806(17) 0.0562(5) Uani 1 1 d . . .
H12A H 0.8478 0.5547 0.2614 0.067 Uiso 1 1 calc R . .
H12B H 0.9632 0.5808 0.1688 0.067 Uiso 1 1 calc R . .
C13 C 0.7170(3) 0.4614(2) 0.09986(16) 0.0532(4) Uani 1 1 d . . .
H13A H 0.7184 0.3707 0.1041 0.064 Uiso 1 1 calc R . .
H13B H 0.6105 0.4617 0.1168 0.064 Uiso 1 1 calc R . .
C14 C 0.2659(3) 0.5196(2) 0.01904(16) 0.0552(4) Uani 1 1 d . . .
H14A H 0.1517 0.5018 0.0295 0.066 Uiso 1 1 calc R . .
H14B H 0.2856 0.4362 0.0252 0.066 Uiso 1 1 calc R . .
C15 C 0.3787(2) 0.63957(19) 0.11452(16) 0.0502(4) Uani 1 1 d . . .
B1 B 0.1444(3) 0.3684(2) 0.3446(2) 0.0573(5) Uani 1 1 d . . .
O5 O 0.1181(2) 0.39713(17) 0.24389(14) 0.0637(4) Uani 1 1 d D . .
H51 H 0.184(3) 0.466(2) 0.235(2) 0.076 Uiso 1 1 d D . .
O6 O 0.2643(2) 0.47051(17) 0.42805(14) 0.0673(4) Uani 1 1 d D . .
H61 H 0.283(4) 0.438(3) 0.4822(19) 0.081 Uiso 1 1 d D . .
O7 O 0.0577(2) 0.24160(17) 0.36588(15) 0.0718(4) Uani 1 1 d D . .
H71 H -0.011(3) 0.193(3) 0.313(2) 0.086 Uiso 1 1 d D . .
O2W O 0.5967(3) 0.5767(2) 0.39336(18) 0.0856(6) Uani 1 1 d D . .
H21 H 0.640(4) 0.636(3) 0.359(3) 0.128 Uiso 1 1 d D . .
H22 H 0.496(2) 0.566(4) 0.392(3) 0.128 Uiso 1 1 d D . .
O3W O -0.0966(2) 0.21388(19) 0.04472(15) 0.0702(4) Uani 1 1 d D . .
H31 H -0.033(4) 0.277(3) 0.1019(19) 0.105 Uiso 1 1 d D . .
H32 H -0.044(4) 0.216(4) -0.0087(19) 0.105 Uiso 1 1 d D . .

loop_
_atom_site_aniso_label
_atom_site_aniso_U_11
_atom_site_aniso_U_22
_atom_site_aniso_U_33
_atom_site_aniso_U_23
_atom_site_aniso_U_13
_atom_site_aniso_U_12
Cu 0.05418(15) 0.04062(13) 0.04374(13) 0.00360(9) 0.00553(9) 0.01543(9)
O1W 0.0677(10) 0.0560(8) 0.0674(9) 0.0175(7) 0.0202(7) 0.0150(7)
N1 0.0542(9) 0.0464(8) 0.0497(8) 0.0089(6) 0.0066(6) 0.0158(6)
N2 0.0505(8) 0.0419(7) 0.0464(7) 0.0044(6) 0.0081(6) 0.0148(6)
C1 0.0700(14) 0.0601(12) 0.0555(11) 0.0104(9) 0.0023(9) 0.0239(10)
C2 0.0793(16) 0.0760(15) 0.0713(14) 0.0261(12) 0.0069(12) 0.0365(12)
C3 0.0834(16) 0.0611(13) 0.0777(15) 0.0241(12) 0.0186(12) 0.0382(11)
C4 0.0787(15) 0.0501(11) 0.0686(13) 0.0115(10) 0.0156(11) 0.0281(10)
C5 0.0531(10) 0.0456(9) 0.0544(10) 0.0102(8) 0.0126(8) 0.0161(7)
C6 0.0495(9) 0.0437(9) 0.0502(9) 0.0057(7) 0.0106(7) 0.0132(7)
C7 0.0636(12) 0.0507(10) 0.0567(11) -0.0033(9) 0.0076(9) 0.0198(8)
C8 0.0622(12) 0.0618(12) 0.0504(10) -0.0041(9) 0.0053(9) 0.0173(9)
C9 0.0573(11) 0.0644(12) 0.0491(10) 0.0051(9) 0.0025(8) 0.0176(9)
C10 0.0545(11) 0.0531(10) 0.0504(9) 0.0065(8) 0.0055(8) 0.0190(8)
O1 0.0621(8) 0.0498(7) 0.0490(7) 0.0091(6) 0.0126(6) 0.0232(6)
O2 0.0759(10) 0.0573(8) 0.0705(9) 0.0096(7) 0.0286(8) 0.0213(7)
O3 0.0586(8) 0.0431(6) 0.0491(7) 0.0050(6) 0.0047(6) 0.0096(5)
O4 0.0681(9) 0.0535(8) 0.0481(7) 0.0049(6) 0.0095(6) 0.0112(6)
C11 0.0536(10) 0.0472(9) 0.0441(8) -0.0002(7) 0.0001(7) 0.0167(7)
C12 0.0614(12) 0.0556(11) 0.0496(10) 0.0017(9) -0.0011(8) 0.0278(9)
C13 0.0610(11) 0.0442(9) 0.0486(9) 0.0045(8) 0.0046(8) 0.0181(8)
C14 0.0568(11) 0.0444(9) 0.0502(9) 0.0045(8) 0.0036(8) 0.0080(7)
C15 0.0556(10) 0.0422(9) 0.0475(9) 0.0055(7) 0.0037(7) 0.0163(7)
B1 0.0579(13) 0.0502(11) 0.0606(12) 0.0116(10) 0.0095(10) 0.0180(9)
O5 0.0660(10) 0.0540(8) 0.0603(8) 0.0162(7) 0.0008(7) 0.0118(6)
O6 0.0764(10) 0.0562(8) 0.0560(8) 0.0160(7) -0.0010(7) 0.0116(7)
O7 0.0775(11) 0.0589(9) 0.0659(10) 0.0211(8) 0.0088(8) 0.0092(7)
O2W 0.0753(12) 0.0997(14) 0.0829(12) 0.0523(11) 0.0082(10) 0.0210(10)
O3W 0.0695(10) 0.0688(10) 0.0606(9) 0.0109(8) 0.0115(7) 0.0156(8)

loop_
_atom_type_symbol
_atom_type_description
_atom_type_scat_dispersion_real
_atom_type_scat_dispersion_imag
_atom_type_scat_source
C C 0.0033 0.0016 'International Tables Vol C Tables 4.2.6.8 and 6.1.1.4'
H H 0.0000 0.0000 'International Tables Vol C Tables 4.2.6.8 and 6.1.1.4'
N N 0.0061 0.0033 'International Tables Vol C Tables 4.2.6.8 and 6.1.1.4'
O O 0.0106 0.0060 'International Tables Vol C Tables 4.2.6.8 and 6.1.1.4'
Cu Cu 0.3201 1.2651 'International Tables Vol C Tables 4.2.6.8 and 6.1.1.4'
B B 0.0013 0.0007 'International Tables Vol C Tables 4.2.6.8 and 6.1.1.4'

loop_
_geom_angle_atom_site_label_1
_geom_angle_atom_site_label_2
_geom_angle_atom_site_label_3
_geom_angle
_geom_angle_site_symmetry_1
_geom_angle_site_symmetry_3
_geom_angle_publ_flag
O1 Cu O3 89.84(6) . . ?
O1 Cu N1 175.27(6) . . ?
O3 Cu N1 94.89(7) . . ?
O1 Cu N2 94.24(6) . . ?
O3 Cu N2 165.90(6) . . ?
N1 Cu N2 81.19(7) . . ?
O1 Cu O1W 91.41(6) . . ?
O3 Cu O1W 102.70(6) . . ?
N1 Cu O1W 87.47(7) . . ?
N2 Cu O1W 90.70(7) . . ?
C1 N1 C5 119.53(18) . . ?
C1 N1 Cu 125.54(15) . . ?
C5 N1 Cu 114.36(14) . . ?
C10 N2 C6 119.07(16) . . ?
C10 N2 Cu 126.53(13) . . ?
C6 N2 Cu 114.40(13) . . ?
N1 C1 C2 121.4(2) . . ?
C3 C2 C1 119.3(2) . . ?
C2 C3 C4 119.6(2) . . ?
C3 C4 C5 118.9(2) . . ?
N1 C5 C4 121.2(2) . . ?
N1 C5 C6 114.81(17) . . ?
C4 C5 C6 123.95(18) . . ?
N2 C6 C7 121.45(18) . . ?
N2 C6 C5 114.24(16) . . ?
C7 C6 C5 124.28(18) . . ?
C8 C7 C6 119.13(19) . . ?
C7 C8 C9 119.46(18) . . ?
C10 C9 C8 118.7(2) . . ?
N2 C10 C9 122.15(19) . . ?
C11 O1 Cu 127.23(13) . . ?
C15 O3 Cu 107.11(12) . . ?
O2 C11 O1 123.57(19) . . ?
O2 C11 C12 120.53(18) . . ?
O1 C11 C12 115.90(18) . . ?
C11 C12 C13 110.83(16) . . ?
C14 C13 C12 112.27(18) 2_665 . ?
C15 C14 C13 116.87(17) . 2_665 ?
O4 C15 O3 122.64(18) . . ?
O4 C15 C14 118.72(18) . . ?
O3 C15 C14 118.63(17) . . ?
O5 B1 O7 122.2(2) . . ?
O5 B1 O6 118.7(2) . . ?
O7 B1 O6 119.0(2) . . ?

loop_
_geom_bond_atom_site_label_1
_geom_bond_atom_site_label_2
_geom_bond_distance
_geom_bond_site_symmetry_2
_geom_bond_publ_flag
Cu O1 1.9587(14) . ?
Cu O3 1.9657(15) . ?
Cu N1 1.9952(17) . ?
Cu N2 2.0070(16) . ?
Cu O1W 2.3880(17) . ?
N1 C1 1.342(3) . ?
N1 C5 1.343(3) . ?
N2 C10 1.342(3) . ?
N2 C6 1.349(2) . ?
C1 C2 1.380(3) . ?
C2 C3 1.364(4) . ?
C3 C4 1.380(4) . ?
C4 C5 1.382(3) . ?
C5 C6 1.484(3) . ?
C6 C7 1.386(3) . ?
C7 C8 1.375(3) . ?
C8 C9 1.385(3) . ?
C9 C10 1.379(3) . ?
O1 C11 1.280(2) . ?
O2 C11 1.239(3) . ?
O3 C15 1.270(2) . ?
O4 C15 1.252(2) . ?
C11 C12 1.512(3) . ?
C12 C13 1.529(3) . ?
C13 C14 1.517(3) 2_665 ?
C14 C15 1.509(3) . ?
C14 C13 1.517(3) 2_665 ?
B1 O5 1.346(3) . ?
B1 O7 1.359(3) . ?
B1 O6 1.374(3) . ?

loop_
_geom_hbond_atom_site_label_D
_geom_hbond_atom_site_label_H
_geom_hbond_atom_site_label_A
_geom_hbond_distance_DH
_geom_hbond_distance_HA
_geom_hbond_distance_DA
_geom_hbond_angle_DHA
_geom_hbond_site_symmetry_A
O1W H11 O2 0.896(16) 1.91(2) 2.660(2) 139.9(18) .
O1W H12 O3W 0.844(17) 1.933(19) 2.734(3) 158(3) 1_665
O5 H51 O4 0.775(17) 1.949(17) 2.724(2) 179(3) .
O6 H61 O2W 0.836(17) 1.85(2) 2.638(2) 157(3) 2_666
O7 H71 O1W 0.799(17) 2.03(2) 2.797(3) 160(3) 1_445
O2W H21 O1 0.815(18) 1.929(19) 2.732(2) 168(4) .
O2W H22 O6 0.847(18) 2.03(2) 2.805(3) 152(3) .
O3W H31 O5 0.855(17) 1.986(18) 2.834(3) 171(4) .
O3W H32 O2 0.828(17) 1.968(17) 2.793(2) 174(3) 2_665

loop_
_geom_torsion_atom_site_label_1
_geom_torsion_atom_site_label_2
_geom_torsion_atom_site_label_3
_geom_torsion_atom_site_label_4
_geom_torsion
_geom_torsion_site_symmetry_1
_geom_torsion_site_symmetry_2
_geom_torsion_site_symmetry_3
_geom_torsion_site_symmetry_4
_geom_torsion_publ_flag
O1 Cu N1 C1 165.6(7) . . . . ?
O3 Cu N1 C1 -13.26(19) . . . . ?
N2 Cu N1 C1 -179.61(19) . . . . ?
O1W Cu N1 C1 89.28(19) . . . . ?
O1 Cu N1 C5 -5.6(8) . . . . ?
O3 Cu N1 C5 175.48(14) . . . . ?
N2 Cu N1 C5 9.13(14) . . . . ?
O1W Cu N1 C5 -81.98(14) . . . . ?
O1 Cu N2 C10 -7.97(17) . . . . ?
O3 Cu N2 C10 98.5(3) . . . . ?
N1 Cu N2 C10 173.24(18) . . . . ?
O1W Cu N2 C10 -99.44(17) . . . . ?
O1 Cu N2 C6 173.15(13) . . . . ?
O3 Cu N2 C6 -80.4(3) . . . . ?
N1 Cu N2 C6 -5.65(13) . . . . ?
O1W Cu N2 C6 81.68(14) . . . . ?
C5 N1 C1 C2 0.5(3) . . . . ?
Cu N1 C1 C2 -170.36(18) . . . . ?
N1 C1 C2 C3 0.8(4) . . . . ?
C1 C2 C3 C4 -1.3(4) . . . . ?
C2 C3 C4 C5 0.5(4) . . . . ?
C1 N1 C5 C4 -1.3(3) . . . . ?
Cu N1 C5 C4 170.50(17) . . . . ?
C1 N1 C5 C6 177.34(19) . . . . ?
Cu N1 C5 C6 -10.8(2) . . . . ?
C3 C4 C5 N1 0.8(3) . . . . ?
C3 C4 C5 C6 -177.7(2) . . . . ?
C10 N2 C6 C7 0.7(3) . . . . ?
Cu N2 C6 C7 179.66(16) . . . . ?
C10 N2 C6 C5 -177.43(17) . . . . ?
Cu N2 C6 C5 1.5(2) . . . . ?
N1 C5 C6 N2 6.1(3) . . . . ?
C4 C5 C6 N2 -175.23(19) . . . . ?
N1 C5 C6 C7 -171.92(18) . . . . ?
C4 C5 C6 C7 6.7(3) . . . . ?
N2 C6 C7 C8 -0.9(3) . . . . ?
C5 C6 C7 C8 177.0(2) . . . . ?
C6 C7 C8 C9 0.6(3) . . . . ?
C7 C8 C9 C10 -0.1(3) . . . . ?
C6 N2 C10 C9 -0.2(3) . . . . ?
Cu N2 C10 C9 -179.00(16) . . . . ?
C8 C9 C10 N2 -0.1(3) . . . . ?
O3 Cu O1 C11 66.13(16) . . . . ?
N1 Cu O1 C11 -112.8(7) . . . . ?
N2 Cu O1 C11 -127.39(16) . . . . ?
O1W Cu O1 C11 -36.58(16) . . . . ?
O1 Cu O3 C15 83.00(14) . . . . ?
N1 Cu O3 C15 -97.09(14) . . . . ?
N2 Cu O3 C15 -24.0(3) . . . . ?
O1W Cu O3 C15 174.41(13) . . . . ?
Cu O1 C11 O2 26.9(3) . . . . ?
Cu O1 C11 C12 -152.05(13) . . . . ?
O2 C11 C12 C13 -96.4(2) . . . . ?
O1 C11 C12 C13 82.6(2) . . . . ?
C11 C12 C13 C14 65.7(2) . . . 2_665 ?
Cu O3 C15 O4 2.6(2) . . . . ?
Cu O3 C15 C14 -176.74(15) . . . . ?
C13 C14 C15 O4 168.13(19) 2_665 . . . ?
C13 C14 C15 O3 -12.5(3) 2_665 . . . ?
C11 C12 C13 C14 65.7(2) . . . 2_665 ?
C12 C13 C14 C15 169.96(17) . . 2_665 2_665 ?
